data_7026165
loop_
_publ_author_name
'Li, Ling-Ling'
'Liu, Lei-Lei'
'Zheng, Ai-Xia'
'Chang, Yu-Jie'
'Dai, Ming'
'Ren, Zhi-Gang'
'Li, Hong-Xi'
'Lang, Jian-Ping'

_publ_section_title
;
 Cracking the framework of bulk CuCN with flexible bipyrazolyl-based
 ligands to assemble [CuCN]n-based coordination polymers.
;
_journal_issue 33
_journal_name_full 'Dalton transactions (Cambridge, England : 2003)'
_journal_page_first 7659
_journal_page_last 7665
_journal_paper_doi 10.1039/c0dt00249f
_journal_volume 39
_journal_year 2010
_chemical_formula_moiety 'C14 H16 Cu3 N7'
_chemical_formula_sum 'C14 H16 Cu3 N7'
_chemical_formula_weight 472.99
_chemical_name_systematic
;
?
;
_space_group_IT_number 14
_symmetry_cell_setting monoclinic
_symmetry_space_group_name_Hall '-P 2yn'
_symmetry_space_group_name_H-M 'P 1 21/n 1'
_atom_sites_solution_hydrogens geom
_atom_sites_solution_primary direct
_atom_sites_solution_secondary difmap
_audit_creation_method SHELXL-97
_cell_angle_alpha 90.00
_cell_angle_beta 114.46(3)
_cell_angle_gamma 90.00
_cell_formula_units_Z 4
_cell_length_a 7.4770(15)
_cell_length_b 34.389(7)
_cell_length_c 7.6782(15)
_cell_measurement_reflns_used 6121
_cell_measurement_temperature 223(2)
_cell_measurement_theta_max 27.4778
_cell_measurement_theta_min 3.0512
_cell_volume 1797.1(8)
_computing_structure_refinement 'SHELXL-97 (Sheldrick, 1997)'
_computing_structure_solution 'SHELXS-97 (Sheldrick, 1990)'
_diffrn_ambient_temperature 223(2)
_diffrn_measured_fraction_theta_full 0.994
_diffrn_measured_fraction_theta_max 0.994
_diffrn_measurement_device_type 'Rigaku MercuryCCD area detector'
_diffrn_measurement_method \w
_diffrn_radiation_monochromator graphite
_diffrn_radiation_source 'fine-focus sealed tube'
_diffrn_radiation_type MoK\a
_diffrn_radiation_wavelength 0.71073
_diffrn_reflns_av_R_equivalents 0.0756
_diffrn_reflns_av_sigmaI/netI 0.1100
_diffrn_reflns_limit_h_max 9
_diffrn_reflns_limit_h_min -7
_diffrn_reflns_limit_k_max 44
_diffrn_reflns_limit_k_min -44
_diffrn_reflns_limit_l_max 7
_diffrn_reflns_limit_l_min -9
_diffrn_reflns_number 10370
_diffrn_reflns_theta_full 27.47
_diffrn_reflns_theta_max 27.47
_diffrn_reflns_theta_min 3.05
_diffrn_standards_decay_% 0
_diffrn_standards_interval_count 0
_diffrn_standards_interval_time 0
_diffrn_standards_number 0
_exptl_absorpt_coefficient_mu 3.528
_exptl_absorpt_correction_T_max 0.7193
_exptl_absorpt_correction_T_min 0.4848
_exptl_absorpt_correction_type multi-scan
_exptl_absorpt_process_details 'Jacobson, R. (1998) Private communication to Rigaku Company, Tokyo, Japan.'
_exptl_crystal_colour Colorless
_exptl_crystal_density_diffrn 1.748
_exptl_crystal_density_method 'not measured'
_exptl_crystal_description Block
_exptl_crystal_F_000 944
_exptl_crystal_size_max 0.24
_exptl_crystal_size_mid 0.12
_exptl_crystal_size_min 0.10
_refine_diff_density_max 0.494
_refine_diff_density_min -0.422
_refine_diff_density_rms 0.109
_refine_ls_extinction_method none
_refine_ls_goodness_of_fit_ref 1.010
_refine_ls_hydrogen_treatment constr
_refine_ls_matrix_type full
_refine_ls_number_parameters 221
_refine_ls_number_reflns 4094
_refine_ls_number_restraints 0
_refine_ls_restrained_S_all 1.010
_refine_ls_R_factor_all 0.1612
_refine_ls_R_factor_gt 0.0818
_refine_ls_shift/su_max 0.000
_refine_ls_shift/su_mean 0.000
_refine_ls_structure_factor_coef Fsqd
_refine_ls_weighting_details 'calc w=1/[\s^2^(Fo^2^)+(0.1000P)^2^+0.0000P] where P=(Fo^2^+2Fc^2^)/3'
_refine_ls_weighting_scheme calc
_refine_ls_wR_factor_gt 0.1719
_refine_ls_wR_factor_ref 0.2137
_reflns_number_gt 2259
_reflns_number_total 4094
_reflns_threshold_expression >2sigma(I)
_cod_data_source_file c0dt00249f.txt
_cod_data_source_block '[(CuCN)3(dmpzm)]n'
_cod_depositor_comments
;
The following automatic conversions were performed:

'_exptl_absorpt_correction_type' value 'Multi-scan' changed to
'multi-scan' according to
/home/saulius/struct/CIF-dictionaries/cif_core.dic dictionary named
'cif_core.dic' version 2.4.2 from 2011-04-26.

Automatic conversion script
Id: cif_fix_values 1891 2012-01-12 08:04:46Z andrius 
;
_cod_original_sg_symbol_H-M 'P 21/n'
_cod_database_code 7026165

loop_
_symmetry_equiv_pos_as_xyz
'x, y, z'
'-x+1/2, y+1/2, -z+1/2'
'-x, -y, -z'
'x-1/2, -y-1/2, z-1/2'

loop_
_atom_site_label
_atom_site_type_symbol
_atom_site_fract_x
_atom_site_fract_y
_atom_site_fract_z
_atom_site_U_iso_or_equiv
_atom_site_adp_type
_atom_site_occupancy
_atom_site_symmetry_multiplicity
_atom_site_calc_flag
_atom_site_refinement_flags
Cu1 Cu 0.60072(15) 0.05663(3) 0.39926(16) 0.0427(3) Uani 1 1 d .
Cu3 Cu 0.34141(16) -0.21096(3) -0.02899(16) 0.0459(3) Uani 1 1 d .
Cu2 Cu 0.43433(18) -0.07573(3) 0.18184(19) 0.0562(4) Uani 1 1 d .
N1 N 0.5340(10) 0.14119(18) 0.4023(10) 0.0401(17) Uani 1 1 d .
N2 N 0.4445(10) 0.10569(19) 0.3634(10) 0.0393(17) Uani 1 1 d .
N3 N 0.8676(9) 0.12131(18) 0.5902(10) 0.0390(17) Uani 1 1 d .
N4 N 0.8501(10) 0.0812(2) 0.5820(10) 0.0418(17) Uani 1 1 d .
N5 N 0.4917(12) -0.0246(2) 0.2481(13) 0.058(2) Uani 1 1 d .
N6 N 0.3560(11) -0.1580(2) 0.0520(11) 0.054(2) Uani 1 1 d .
N7 N 0.5314(14) -0.2488(2) 0.1283(13) 0.064(2) Uani 1 1 d .
C1 C 0.4093(14) 0.1699(2) 0.3941(14) 0.046(2) Uani 1 1 d .
C2 C 0.2315(15) 0.1527(3) 0.3512(14) 0.051(2) Uani 1 1 d .
H2 H 0.1136 0.1652 0.3342 0.061 Uiso 1 1 calc R
C3 C 0.2598(13) 0.1131(3) 0.3374(13) 0.045(2) Uani 1 1 d .
C4 C 0.4690(17) 0.2118(2) 0.4238(18) 0.065(3) Uani 1 1 d .
H4A H 0.5860 0.2146 0.5420 0.097 Uiso 1 1 calc R
H4B H 0.3634 0.2272 0.4310 0.097 Uiso 1 1 calc R
H4C H 0.4962 0.2208 0.3175 0.097 Uiso 1 1 calc R
C5 C 0.1185(13) 0.0797(3) 0.2970(15) 0.054(3) Uani 1 1 d .
H5A H 0.1744 0.0568 0.2653 0.081 Uiso 1 1 calc R
H5B H -0.0041 0.0863 0.1903 0.081 Uiso 1 1 calc R
H5C H 0.0939 0.0745 0.4093 0.081 Uiso 1 1 calc R
C6 C 0.7384(12) 0.1434(2) 0.4265(12) 0.038(2) Uani 1 1 d .
H6A H 0.7479 0.1334 0.3112 0.046 Uiso 1 1 calc R
H6B H 0.7805 0.1706 0.4424 0.046 Uiso 1 1 calc R
C7 C 1.0277(13) 0.1329(2) 0.7433(13) 0.045(2) Uani 1 1 d .
C8 C 1.1162(12) 0.0999(3) 0.8429(13) 0.045(2) Uani 1 1 d .
H8 H 1.2302 0.0985 0.9577 0.054 Uiso 1 1 calc R
C9 C 1.0025(13) 0.0689(3) 0.7390(14) 0.045(2) Uani 1 1 d .
C10 C 1.0826(14) 0.1746(3) 0.7896(15) 0.060(3) Uani 1 1 d .
H10A H 1.1148 0.1860 0.6905 0.090 Uiso 1 1 calc R
H10B H 1.1956 0.1764 0.9117 0.090 Uiso 1 1 calc R
H10C H 0.9730 0.1886 0.7965 0.090 Uiso 1 1 calc R
C11 C 1.0298(14) 0.0257(3) 0.7838(15) 0.054(3) Uani 1 1 d .
H11A H 0.9094 0.0150 0.7828 0.081 Uiso 1 1 calc R
H11B H 1.1361 0.0220 0.9091 0.081 Uiso 1 1 calc R
H11C H 1.0613 0.0127 0.6881 0.081 Uiso 1 1 calc R
C12 C 0.5354(13) 0.0069(3) 0.2980(13) 0.046(2) Uani 1 1 d .
C13 C 0.3800(13) -0.1259(2) 0.1044(13) 0.041(2) Uani 1 1 d .
C14 C 0.6468(12) -0.2694(2) 0.2400(11) 0.0356(19) Uani 1 1 d .

loop_
_atom_site_aniso_label
_atom_site_aniso_U_11
_atom_site_aniso_U_22
_atom_site_aniso_U_33
_atom_site_aniso_U_23
_atom_site_aniso_U_13
_atom_site_aniso_U_12
Cu1 0.0471(6) 0.0326(5) 0.0482(7) -0.0064(5) 0.0197(5) -0.0041(4)
Cu3 0.0514(7) 0.0358(6) 0.0479(7) -0.0003(5) 0.0179(5) -0.0033(5)
Cu2 0.0651(8) 0.0371(6) 0.0642(8) -0.0151(6) 0.0244(6) -0.0076(5)
N1 0.042(4) 0.030(3) 0.047(4) 0.003(3) 0.016(3) 0.002(3)
N2 0.036(4) 0.036(4) 0.042(4) -0.002(3) 0.013(3) -0.002(3)
N3 0.040(4) 0.029(3) 0.044(4) -0.002(3) 0.013(3) -0.005(3)
N4 0.056(4) 0.038(4) 0.039(4) -0.004(3) 0.027(4) -0.004(3)
N5 0.062(5) 0.047(5) 0.072(6) -0.011(4) 0.035(4) -0.005(4)
N6 0.057(5) 0.052(5) 0.043(5) -0.006(4) 0.011(4) 0.001(4)
N7 0.079(6) 0.052(5) 0.062(6) -0.019(4) 0.032(5) -0.022(5)
C1 0.060(6) 0.038(4) 0.052(6) -0.002(4) 0.036(5) 0.001(4)
C2 0.061(6) 0.050(5) 0.055(6) 0.006(5) 0.038(5) 0.008(5)
C3 0.046(5) 0.048(5) 0.043(5) -0.006(4) 0.022(4) -0.001(4)
C4 0.092(8) 0.028(4) 0.104(9) 0.004(5) 0.070(7) 0.008(5)
C5 0.038(5) 0.063(6) 0.061(6) -0.005(5) 0.020(4) 0.001(5)
C6 0.045(5) 0.035(4) 0.035(5) 0.006(4) 0.015(4) 0.009(4)
C7 0.048(5) 0.044(5) 0.042(5) -0.009(4) 0.020(4) -0.017(4)
C8 0.036(4) 0.060(6) 0.038(5) 0.004(4) 0.013(4) -0.008(4)
C9 0.038(4) 0.042(5) 0.054(6) 0.014(4) 0.017(4) 0.005(4)
C10 0.054(6) 0.051(5) 0.062(7) -0.006(5) 0.012(5) -0.014(5)
C11 0.049(5) 0.055(6) 0.065(7) 0.017(5) 0.030(5) 0.014(5)
C12 0.049(5) 0.041(5) 0.050(6) -0.009(4) 0.021(5) 0.001(4)
C13 0.054(5) 0.032(4) 0.042(5) -0.007(4) 0.024(4) 0.003(4)
C14 0.043(4) 0.029(4) 0.025(4) 0.006(3) 0.003(4) 0.008(4)

loop_
_atom_type_symbol
_atom_type_description
_atom_type_scat_dispersion_real
_atom_type_scat_dispersion_imag
_atom_type_scat_source
C C 0.0033 0.0016 'International Tables Vol C Tables 4.2.6.8 and 6.1.1.4'
H H 0.0000 0.0000 'International Tables Vol C Tables 4.2.6.8 and 6.1.1.4'
N N 0.0061 0.0033 'International Tables Vol C Tables 4.2.6.8 and 6.1.1.4'
Cu Cu 0.3201 1.2651 'International Tables Vol C Tables 4.2.6.8 and 6.1.1.4'

loop_
_geom_angle_atom_site_label_1
_geom_angle_atom_site_label_2
_geom_angle_atom_site_label_3
_geom_angle
_geom_angle_site_symmetry_1
_geom_angle_site_symmetry_3
C12 Cu1 N4 133.7(3) . .
C12 Cu1 N2 132.8(3) . .
N4 Cu1 N2 93.5(3) . .
C14 Cu3 N6 124.2(3) 4 .
C14 Cu3 N7 115.2(3) 4 .
N6 Cu3 N7 120.6(3) . .
C13 Cu2 N5 176.8(4) . .
C1 N1 N2 112.4(7) . .
C1 N1 C6 129.6(7) . .
N2 N1 C6 117.7(6) . .
C3 N2 N1 104.3(7) . .
C3 N2 Cu1 133.5(6) . .
N1 N2 Cu1 121.2(5) . .
C7 N3 N4 111.6(7) . .
C7 N3 C6 129.7(7) . .
N4 N3 C6 117.9(6) . .
C9 N4 N3 104.2(7) . .
C9 N4 Cu1 134.2(6) . .
N3 N4 Cu1 119.8(5) . .
C12 N5 Cu2 176.6(9) . .
C13 N6 Cu3 174.8(8) . .
C14 N7 Cu3 172.8(8) . .
N1 C1 C2 106.3(8) . .
N1 C1 C4 122.9(8) . .
C2 C1 C4 130.8(9) . .
C1 C2 C3 106.3(8) . .
C1 C2 H2 126.9 . .
C3 C2 H2 126.9 . .
N2 C3 C2 110.8(8) . .
N2 C3 C5 118.8(8) . .
C2 C3 C5 130.4(8) . .
C1 C4 H4A 109.5 . .
C1 C4 H4B 109.5 . .
H4A C4 H4B 109.5 . .
C1 C4 H4C 109.5 . .
H4A C4 H4C 109.5 . .
H4B C4 H4C 109.5 . .
C3 C5 H5A 109.5 . .
C3 C5 H5B 109.5 . .
H5A C5 H5B 109.5 . .
C3 C5 H5C 109.5 . .
H5A C5 H5C 109.5 . .
H5B C5 H5C 109.5 . .
N3 C6 N1 111.8(7) . .
N3 C6 H6A 109.3 . .
N1 C6 H6A 109.3 . .
N3 C6 H6B 109.3 . .
N1 C6 H6B 109.3 . .
H6A C6 H6B 107.9 . .
N3 C7 C8 106.9(7) . .
N3 C7 C10 123.3(8) . .
C8 C7 C10 129.7(8) . .
C7 C8 C9 105.9(8) . .
C7 C8 H8 127.0 . .
C9 C8 H8 127.0 . .
N4 C9 C8 111.4(8) . .
N4 C9 C11 119.8(8) . .
C8 C9 C11 128.8(8) . .
C7 C10 H10A 109.5 . .
C7 C10 H10B 109.5 . .
H10A C10 H10B 109.5 . .
C7 C10 H10C 109.5 . .
H10A C10 H10C 109.5 . .
H10B C10 H10C 109.5 . .
C9 C11 H11A 109.5 . .
C9 C11 H11B 109.5 . .
H11A C11 H11B 109.5 . .
C9 C11 H11C 109.5 . .
H11A C11 H11C 109.5 . .
H11B C11 H11C 109.5 . .
N5 C12 Cu1 174.4(9) . .
N6 C13 Cu2 175.5(9) . .
N7 C14 Cu3 161.8(7) . 4_656

loop_
_geom_bond_atom_site_label_1
_geom_bond_atom_site_label_2
_geom_bond_distance
_geom_bond_site_symmetry_2
Cu1 C12 1.858(9) .
Cu1 N4 1.998(7) .
Cu1 N2 2.005(7) .
Cu3 C14 1.893(7) 4
Cu3 N6 1.914(8) .
Cu3 N7 1.936(10) .
Cu2 C13 1.814(8) .
Cu2 N5 1.832(8) .
N1 C1 1.343(10) .
N1 N2 1.365(9) .
N1 C6 1.463(11) .
N2 C3 1.335(11) .
N3 C7 1.345(11) .
N3 N4 1.384(9) .
N3 C6 1.443(10) .
N4 C9 1.339(11) .
N5 C12 1.150(11) .
N6 C13 1.163(11) .
N7 C14 1.171(11) .
C1 C2 1.365(13) .
C1 C4 1.497(11) .
C2 C3 1.392(12) .
C2 H2 0.9400 .
C3 C5 1.501(12) .
C4 H4A 0.9700 .
C4 H4B 0.9700 .
C4 H4C 0.9700 .
C5 H5A 0.9700 .
C5 H5B 0.9700 .
C5 H5C 0.9700 .
C6 H6A 0.9800 .
C6 H6B 0.9800 .
C7 C8 1.375(12) .
C7 C10 1.495(12) .
C8 C9 1.390(13) .
C8 H8 0.9400 .
C9 C11 1.518(12) .
C10 H10A 0.9700 .
C10 H10B 0.9700 .
C10 H10C 0.9700 .
C11 H11A 0.9700 .
C11 H11B 0.9700 .
C11 H11C 0.9700 .
C14 Cu3 1.893(7) 4_656

loop_
_geom_torsion_atom_site_label_1
_geom_torsion_atom_site_label_2
_geom_torsion_atom_site_label_3
_geom_torsion_atom_site_label_4
_geom_torsion
_geom_torsion_site_symmetry_1
_geom_torsion_site_symmetry_4
C1 N1 N2 C3 -2.3(10) . .
C6 N1 N2 C3 -176.3(7) . .
C1 N1 N2 Cu1 -171.7(6) . .
C6 N1 N2 Cu1 14.3(10) . .
C12 Cu1 N2 C3 35.8(11) . .
N4 Cu1 N2 C3 -144.4(9) . .
C12 Cu1 N2 N1 -158.3(6) . .
N4 Cu1 N2 N1 21.5(7) . .
C7 N3 N4 C9 1.8(10) . .
C6 N3 N4 C9 172.1(8) . .
C7 N3 N4 Cu1 168.4(6) . .
C6 N3 N4 Cu1 -21.4(10) . .
C12 Cu1 N4 C9 -36.5(11) . .
N2 Cu1 N4 C9 143.7(9) . .
C12 Cu1 N4 N3 161.8(6) . .
N2 Cu1 N4 N3 -18.0(6) . .
C13 Cu2 N5 C12 -119(15) . .
C14 Cu3 N6 C13 -134(9) 4 .
N7 Cu3 N6 C13 47(9) . .
C14 Cu3 N7 C14 -147(7) 4 .
N6 Cu3 N7 C14 33(7) . .
N2 N1 C1 C2 1.0(11) . .
C6 N1 C1 C2 174.1(8) . .
N2 N1 C1 C4 -177.6(9) . .
C6 N1 C1 C4 -4.5(15) . .
N1 C1 C2 C3 0.7(11) . .
C4 C1 C2 C3 179.2(11) . .
N1 N2 C3 C2 2.7(10) . .
Cu1 N2 C3 C2 170.2(6) . .
N1 N2 C3 C5 -178.2(8) . .
Cu1 N2 C3 C5 -10.6(14) . .
C1 C2 C3 N2 -2.2(11) . .
C1 C2 C3 C5 178.8(10) . .
C7 N3 C6 N1 -123.5(9) . .
N4 N3 C6 N1 68.3(9) . .
C1 N1 C6 N3 123.3(9) . .
N2 N1 C6 N3 -63.9(9) . .
N4 N3 C7 C8 -1.8(11) . .
C6 N3 C7 C8 -170.6(8) . .
N4 N3 C7 C10 -179.4(8) . .
C6 N3 C7 C10 11.8(15) . .
N3 C7 C8 C9 1.1(11) . .
C10 C7 C8 C9 178.4(10) . .
N3 N4 C9 C8 -1.0(10) . .
Cu1 N4 C9 C8 -164.7(6) . .
N3 N4 C9 C11 178.0(8) . .
Cu1 N4 C9 C11 14.4(14) . .
C7 C8 C9 N4 0.0(11) . .
C7 C8 C9 C11 -179.0(9) . .
Cu2 N5 C12 Cu1 -61(20) . .
N4 Cu1 C12 N5 89(9) . .
N2 Cu1 C12 N5 -91(9) . .
Cu3 N6 C13 Cu2 25(19) . .
N5 Cu2 C13 N6 44(15) . .
Cu3 N7 C14 Cu3 -17(9) . 4_656
